data_1004121
loop_
_publ_author_name
'Baudrin, E'
'Denis, S'
'Touboul, M'
'Nowogorocki, G'

_publ_section_title
;
Synthesis, crystal structure and thermal properties of (N H4)2 Co2 V10
O28 . 16(H2 O)
;
_journal_coden_ASTM EJSCE5
_journal_name_full
;
European Journal of Solid State Inorganic Chemistry
;
_journal_page_first 1011
_journal_page_last 1026
_journal_volume 34
_journal_year 1997
_chemical_formula_structural '(N H4)2 (Co (H2 O)6)2 (V10 O28) (H2 O)4'
_chemical_formula_sum 'Co2 H40 N2 O44 V10'
_chemical_name_systematic
;
Diammonium bis(hexaaquacobalt) decavanadate(V) tetrahydrate
;
_space_group_IT_number 2
_symmetry_cell_setting triclinic
_symmetry_Int_Tables_number 2
_symmetry_space_group_name_Hall '-P 1'
_symmetry_space_group_name_H-M 'P -1'
_cell_angle_alpha 65.18(4)
_cell_angle_beta 74.12(4)
_cell_angle_gamma 71.57(3)
_cell_formula_units_Z 1
_cell_length_a 8.836(3)
_cell_length_b 10.865(6)
_cell_length_c 11.052(5)
_cell_volume 901.3
_exptl_crystal_density_meas 2.56
_refine_ls_R_factor_all 0.019
_cod_original_formula_sum 'H40 Co2 N2 O44 V10'
_cod_database_code 1004121

loop_
_symmetry_equiv_pos_as_xyz
x,y,z
-x,-y,-z

loop_
_atom_site_label
_atom_site_type_symbol
_atom_site_symmetry_multiplicity
_atom_site_Wyckoff_symbol
_atom_site_fract_x
_atom_site_fract_y
_atom_site_fract_z
_atom_site_occupancy
_atom_site_attached_hydrogens
_atom_site_calc_flag
Co1 Co2+ 2 i 0.78544(4) 0.73294(3) 0.78312(3) 1. 0 d
V1 V5+ 2 i 0.68819(5) 0.73931(4) 0.23876(4) 1. 0 d
V2 V5+ 2 i 0.64697(4) 0.45281(4) 0.27020(4) 1. 0 d
V3 V5+ 2 i 0.67377(4) 0.50859(4) 0.51952(4) 1. 0 d
V4 V5+ 2 i 0.63306(5) 0.27993(4) 0.80066(4) 1. 0 d
V5 V5+ 2 i 0.61703(5) 0.22527(4) 0.55014(4) 1. 0 d
O1 O2- 2 i 0.5601(2) 0.8404(2) 0.3434(2) 1. 0 d
O2 O2- 2 i 0.5139(2) 0.5987(1) 0.3779(1) 1. 0 d
O3 O2- 2 i 0.5199(2) 0.6433(1) 0.5911(1) 1. 0 d
O4 O2- 2 i 0.5405(2) 0.8018(2) 0.1258(2) 1. 0 d
O5 O2- 2 i 0.8223(2) 0.8268(2) 0.1518(2) 1. 0 d
O6 O2- 2 i 0.7755(2) 0.5752(2) 0.1969(2) 1. 0 d
O7 O2- 2 i 0.7918(2) 0.6158(2) 0.4093(2) 1. 0 d
O8 O2- 2 i 0.7437(2) 0.3373(2) 0.2046(2) 1. 0 d
O9 O2- 2 i 0.7406(2) 0.3705(1) 0.4400(1) 1. 0 d
O10 O2- 2 i 0.7648(2) 0.4136(2) 0.6579(2) 1. 0 d
O11 O2- 2 i 0.5072(2) 0.4405(2) 0.8380(2) 1. 0 d
O12 O2- 2 i 0.7204(2) 0.1723(2) 0.6925(2) 1. 0 d
O13 O2- 2 i 0.7426(2) 0.2047(2) 0.9165(2) 1. 0 d
O14 O2- 2 i 0.7106(2) 0.1117(2) 0.4815(2) 1. 0 d
O15 O2- 2 i 0.6614(3) 0.8164(2) 0.6207(2) 1. 0 d
O16 O2- 2 i 0.9491(3) 0.8562(3) 0.6668(3) 1. 0 d
O17 O2- 2 i 0.9150(3) 0.5678(3) 0.7222(3) 1. 0 d
O18 O2- 2 i 0.6437(2) 0.8940(2) 0.8528(2) 1. 0 d
O19 O2- 2 i 0.6008(3) 0.6294(2) 0.8932(2) 1. 0 d
O20 O2- 2 i 0.9195(2) 0.6571(2) 0.9370(2) 1. 0 d
O21 O2- 2 i 0.9349(3) 0.8392(3) 0.4029(3) 1. 0 d
O22 O2- 2 i 0.9917(3) 0.9432(3) 0.8760(2) 1. 0 d
N1 N3- 2 i 0.6726(3) 0.0878(2) 0.2311(3) 1. 0 d
H1 H1+ 2 i 0.786(4) 0.065(3) 0.191(3) 1. 0 d
H2 H1+ 2 i 0.627(4) 0.152(4) 0.183(4) 1. 0 d
H3 H1+ 2 i 0.629(4) 0.028(3) 0.265(4) 1. 0 d
H4 H1+ 2 i 0.686(4) 0.105(4) 0.289(4) 1. 0 d
H5 H1+ 2 i 0.616(4) 0.774(3) 0.607(4) 1. 0 d
H6 H1+ 2 i 0.721(4) 0.844(4) 0.551(4) 1. 0 d
H7 H1+ 2 i 0.033(5) 0.859(4) 0.665(4) 1. 0 d
H8 H1+ 2 i 0.954(6) 0.879(5) 0.607(4) 1. 0 d
H9 H1+ 2 i 0.997(5) 0.543(4) 0.720(4) 1. 0 d
H10 H1+ 2 i 0.871(5) 0.524(4) 0.693(4) 1. 0 d
H11 H1+ 2 i 0.664(4) 0.953(3) 0.822(4) 1. 0 d
H12 H1+ 2 i 0.601(4) 0.876(3) 0.935(4) 1. 0 d
H13 H1+ 2 i 0.569(4) 0.605(4) 0.969(4) 1. 0 d
H14 H1+ 2 i 0.576(4) 0.577(3) 0.873(4) 1. 0 d
H15 H1+ 2 i 0.871(4) 0.633(4) 0.014(4) 1. 0 d
H16 H1+ 2 i 0.998(4) 0.657(4) 0.918(4) 1. 0 d
H17 H1+ 2 i 0.020(5) 0.850(4) 0.372(4) 1. 0 d
H18 H1+ 2 i 0.921(6) 0.791(5) 0.403(5) 1. 0 d
H19 H1+ 2 i 0.924(5) 0.979(4) 0.923(5) 1. 0 d
H20 H1+ 2 i 0.982(6) 0.893(4) 0.935(5) 1. 0 d

loop_
_atom_type_symbol
_atom_type_oxidation_number
Co2+ 2.000
V5+ 5.000
O2- -2.000
N3- -3.000
H1+ 1.000
